data_1556083
loop_
_publ_author_name
'Wei, Jinhu'
'Cao, Bei'
'Tse, Chun-Wai'
'Chang, Xiao-Yong'
'Zhou, Cong-Ying'
'Che, Chi-Ming'

_publ_section_title
;
 Chiral cis-iron(ii) complexes with metal- and ligand-centered chirality
 for highly regio- and enantioselective alkylation of N-heteroaromatics
;
_journal_issue 3
_journal_name_full 'Chemical Science'
_journal_page_first 684
_journal_page_last 693
_journal_paper_doi 10.1039/C9SC04858H
_journal_volume 11
_journal_year 2020
_chemical_absolute_configuration ad
_chemical_formula_moiety 'C18 H21 N3 O'
_chemical_formula_sum 'C18 H21 N3 O'
_chemical_formula_weight 295.38
_space_group_crystal_system monoclinic
_space_group_IT_number 4
_space_group_name_Hall 'P 2yb'
_space_group_name_H-M_alt 'P 1 21 1'
_atom_sites_solution_hydrogens geom
_atom_sites_solution_primary direct
_audit_creation_date 2015-04-21
_audit_creation_method
;
Olex2 1.2
(compiled 2015.01.26 svn.r3150 for OlexSys, GUI svn.r4998)
;
_audit_update_record
;
2016-11-01 deposited with the CCDC.	2019-11-25 downloaded from the CCDC.
;
_cell_angle_alpha 90
_cell_angle_beta 105.42(4)
_cell_angle_gamma 90
_cell_formula_units_Z 4
_cell_length_a 8.630(5)
_cell_length_b 15.205(7)
_cell_length_c 12.200(9)
_cell_measurement_reflns_used 9807
_cell_measurement_temperature 100
_cell_measurement_theta_max 67.59
_cell_measurement_theta_min 2.91
_cell_volume 1543.2(16)
_computing_cell_refinement 'SAINT v8.34A (Bruker, 2013)'
_computing_data_reduction 'SAINT v8.34A (Bruker, 2013)'
_computing_molecular_graphics 'Olex2 (Dolomanov et al., 2009)'
_computing_publication_material 'Olex2 (Dolomanov et al., 2009)'
_computing_structure_refinement 'XL (Sheldrick, 2008)'
_computing_structure_solution 'ShelXS (Sheldrick, 2008)'
_diffrn_ambient_temperature 100
_diffrn_measured_fraction_theta_full 0.990
_diffrn_measured_fraction_theta_max 0.989
_diffrn_measurement_device_type 'Bruker APEX-II CCD'
_diffrn_measurement_method '\f and \w scans'
_diffrn_radiation_type CuK\a
_diffrn_radiation_wavelength 1.54178
_diffrn_reflns_av_R_equivalents 0.0500
_diffrn_reflns_av_unetI/netI 0.0372
_diffrn_reflns_Laue_measured_fraction_full 0.990
_diffrn_reflns_Laue_measured_fraction_max 0.989
_diffrn_reflns_limit_h_max 10
_diffrn_reflns_limit_h_min -10
_diffrn_reflns_limit_k_max 18
_diffrn_reflns_limit_k_min -17
_diffrn_reflns_limit_l_max 14
_diffrn_reflns_limit_l_min -14
_diffrn_reflns_number 24001
_diffrn_reflns_point_group_measured_fraction_full 0.980
_diffrn_reflns_point_group_measured_fraction_max 0.979
_diffrn_reflns_theta_full 67.679
_diffrn_reflns_theta_max 67.741
_diffrn_reflns_theta_min 3.758
_diffrn_standards_number 0
_exptl_absorpt_coefficient_mu 0.636
_exptl_absorpt_correction_T_max 0.7530
_exptl_absorpt_correction_T_min 0.6449
_exptl_absorpt_correction_type multi-scan
_exptl_absorpt_process_details
;
SADABS-2012/1 (Bruker,2012) was used for absorption correction.
wR2(int) was 0.0833 before and 0.0649 after correction.
The Ratio of minimum to maximum transmission is 0.8564.
The \l/2 correction factor is 0.0015.
;
_exptl_crystal_colour colourless
_exptl_crystal_colour_primary colourless
_exptl_crystal_density_diffrn 1.271
_exptl_crystal_description block
_exptl_crystal_F_000 632
_exptl_crystal_preparation 'vapor diffusion'
_exptl_crystal_recrystallization_method DCM/Hexane/Ether
_exptl_crystal_size_max 0.26
_exptl_crystal_size_mid 0.26
_exptl_crystal_size_min 0.24
_refine_diff_density_max 0.390
_refine_diff_density_min -0.152
_refine_diff_density_rms 0.039
_refine_ls_abs_structure_details
;
 Flack x determined using 2584 quotients [(I+)-(I-)]/[(I+)+(I-)]
 (Parsons and Flack (2004), Acta Cryst. A60, s61).
;
_refine_ls_abs_structure_Flack 0.21(8)
_refine_ls_extinction_method none
_refine_ls_goodness_of_fit_ref 1.050
_refine_ls_hydrogen_treatment constr
_refine_ls_matrix_type full
_refine_ls_number_parameters 405
_refine_ls_number_reflns 5484
_refine_ls_number_restraints 1
_refine_ls_restrained_S_all 1.050
_refine_ls_R_factor_all 0.0342
_refine_ls_R_factor_gt 0.0342
_refine_ls_shift/su_max 0.000
_refine_ls_shift/su_mean 0.000
_refine_ls_structure_factor_coef Fsqd
_refine_ls_weighting_details 'w=1/[\s^2^(Fo^2^)+(0.0541P)^2^+0.3422P] where P=(Fo^2^+2Fc^2^)/3'
_refine_ls_weighting_scheme calc
_refine_ls_wR_factor_gt 0.0902
_refine_ls_wR_factor_ref 0.0903
_reflns_Friedel_coverage 0.902
_reflns_Friedel_fraction_full 0.970
_reflns_Friedel_fraction_max 0.968
_reflns_number_gt 5468
_reflns_number_total 5484
_reflns_threshold_expression 'I > 2\s(I)'
_cod_data_source_file c9sc04858h2.cif
_cod_data_source_block cxy199_0m
_cod_depositor_comments
;Adding full bibliography for 1556080--1556083.cif.

 Adding full bibliography for 1556080--1556083.cif.
;
_cod_original_cell_volume 1543.4(17)
_cod_database_code 1556083
_shelxl_version_number 2013-4
_shelx_space_group_comment
;
The symmetry employed for this shelxl refinement is uniquely defined
by the following loop, which should always be used as a source of
symmetry information in preference to the above space-group names.
They are only intended as comments.
;
_olex2_refinement_description
;
1. Fixed Uiso
 At 1.2 times of:
  All C(H) groups, All C(H,H) groups
 At 1.5 times of:
  All C(H,H,H) groups
2.a Ternary CH refined with riding coordinates:
 C7(H7), C25(H25)
2.b Secondary CH2 refined with riding coordinates:
 C6(H6A,H6B), C24(H24A,H24B)
2.c Aromatic/amide H refined with riding coordinates:
 C1(H1), C2(H2), C11(H11), C12(H12), C13(H13), C14(H14), C19(H19), C20(H20),
 C29(H29), C30(H30), C31(H31), C32(H32)
2.d Idealised Me refined as rotating group:
 C3(H3A,H3B,H3C), C8(H8A,H8B,H8C), C16(H16A,H16B,H16C), C18(H18A,H18B,H18C),
 C21(H21A,H21B,H21C), C26(H26A,H26B,H26C), C34(H34A,H34B,H34C), C36(H36A,H36B,
 H36C)
;
_olex2_exptl_crystal_mounting_method 'Nylon loop'
_olex2_submission_special_instructions 'No special instructions were received'

loop_
_space_group_symop_operation_xyz
'x, y, z'
'-x, y+1/2, -z'

loop_
_atom_site_label
_atom_site_type_symbol
_atom_site_fract_x
_atom_site_fract_y
_atom_site_fract_z
_atom_site_U_iso_or_equiv
_atom_site_adp_type
_atom_site_occupancy
_atom_site_site_symmetry_order
_atom_site_calc_flag
_atom_site_refinement_flags_posn
O1 O 0.5520(2) 0.44848(11) 0.40755(15) 0.0312(4) Uani 1 1 d .
N1 N 0.4776(3) 0.55875(15) 0.14263(17) 0.0271(4) Uani 1 1 d .
N2 N 0.3811(2) 0.42734(14) 0.16818(17) 0.0237(4) Uani 1 1 d .
N3 N 0.3758(2) 0.72319(12) 0.52519(15) 0.0174(4) Uani 1 1 d .
C1 C 0.3736(3) 0.5302(2) 0.0454(2) 0.0344(6) Uani 1 1 d .
H1 H 0.3463 0.5625 -0.0237 0.041 Uiso 1 1 calc R
C2 C 0.3138(3) 0.45049(19) 0.0587(2) 0.0323(6) Uani 1 1 d .
H2 H 0.2394 0.4172 0.0027 0.039 Uiso 1 1 calc R
C3 C 0.3587(3) 0.34198(17) 0.2202(3) 0.0345(6) Uani 1 1 d .
H3A H 0.4611 0.3101 0.2410 0.052 Uiso 1 1 calc GR
H3B H 0.2785 0.3070 0.1656 0.052 Uiso 1 1 calc GR
H3C H 0.3217 0.3523 0.2884 0.052 Uiso 1 1 calc GR
C4 C 0.4803(3) 0.49422(16) 0.2174(2) 0.0235(5) Uani 1 1 d .
C5 C 0.5738(3) 0.49970(16) 0.3364(2) 0.0233(5) Uani 1 1 d .
C6 C 0.6977(3) 0.57146(18) 0.3633(2) 0.0260(5) Uani 1 1 d .
H6A H 0.6587 0.6217 0.3117 0.031 Uiso 1 1 calc R
H6B H 0.7976 0.5496 0.3476 0.031 Uiso 1 1 calc R
C7 C 0.7375(3) 0.60450(16) 0.48621(19) 0.0229(5) Uani 1 1 d .
H7 H 0.7740 0.5525 0.5366 0.028 Uiso 1 1 calc R
C8 C 0.8774(3) 0.66866(18) 0.5080(2) 0.0299(6) Uani 1 1 d .
H8A H 0.8505 0.7174 0.4537 0.045 Uiso 1 1 calc GR
H8B H 0.9733 0.6383 0.4986 0.045 Uiso 1 1 calc GR
H8C H 0.8987 0.6916 0.5856 0.045 Uiso 1 1 calc GR
C9 C 0.5908(3) 0.64162(15) 0.51602(18) 0.0183(4) Uani 1 1 d .
C10 C 0.5224(3) 0.60426(14) 0.60015(18) 0.0179(4) Uani 1 1 d .
C11 C 0.5581(3) 0.53002(15) 0.67045(19) 0.0212(5) Uani 1 1 d .
H11 H 0.6484 0.4943 0.6706 0.025 Uiso 1 1 calc R
C12 C 0.4598(3) 0.50970(16) 0.73962(19) 0.0235(5) Uani 1 1 d .
H12 H 0.4821 0.4590 0.7867 0.028 Uiso 1 1 calc R
C13 C 0.3274(3) 0.56272(17) 0.74143(18) 0.0235(5) Uani 1 1 d .
H13 H 0.2618 0.5472 0.7898 0.028 Uiso 1 1 calc R
C14 C 0.2904(3) 0.63684(15) 0.67462(18) 0.0203(4) Uani 1 1 d .
H14 H 0.2014 0.6730 0.6767 0.024 Uiso 1 1 calc R
C15 C 0.3887(3) 0.65688(14) 0.60370(17) 0.0173(4) Uani 1 1 d .
C16 C 0.2410(3) 0.78355(15) 0.4909(2) 0.0216(5) Uani 1 1 d .
H16A H 0.1621 0.7599 0.4243 0.032 Uiso 1 1 calc GR
H16B H 0.2794 0.8407 0.4719 0.032 Uiso 1 1 calc GR
H16C H 0.1907 0.7908 0.5535 0.032 Uiso 1 1 calc GR
C17 C 0.4980(2) 0.71356(15) 0.47165(18) 0.0182(4) Uani 1 1 d .
C18 C 0.5058(3) 0.77624(17) 0.3791(2) 0.0256(5) Uani 1 1 d .
H18A H 0.4066 0.7721 0.3174 0.038 Uiso 1 1 calc GR
H18B H 0.5979 0.7614 0.3498 0.038 Uiso 1 1 calc GR
H18C H 0.5181 0.8363 0.4092 0.038 Uiso 1 1 calc GR
O2 O 0.0623(2) 0.82412(11) 0.71208(13) 0.0273(4) Uani 1 1 d .
N4 N -0.0158(2) 1.02786(12) 0.83034(16) 0.0191(4) Uani 1 1 d .
N5 N -0.1216(2) 0.98391(12) 0.65204(15) 0.0191(4) Uani 1 1 d .
N6 N -0.1412(2) 0.69476(11) 1.00886(15) 0.0168(4) Uani 1 1 d .
C19 C -0.1230(3) 1.08866(15) 0.7750(2) 0.0224(5) Uani 1 1 d .
H19 H -0.1487 1.1415 0.8079 0.027 Uiso 1 1 calc R
C20 C -0.1891(3) 1.06305(15) 0.66462(19) 0.0213(5) Uani 1 1 d .
H20 H -0.2667 1.0943 0.6081 0.026 Uiso 1 1 calc R
C21 C -0.1555(3) 0.93416(18) 0.5463(2) 0.0316(6) Uani 1 1 d .
H21A H -0.2363 0.9654 0.4875 0.047 Uiso 1 1 calc GR
H21B H -0.1965 0.8758 0.5583 0.047 Uiso 1 1 calc GR
H21C H -0.0567 0.9278 0.5220 0.047 Uiso 1 1 calc GR
C22 C -0.0167(3) 0.96478(15) 0.75512(18) 0.0166(4) Uani 1 1 d .
C23 C 0.0806(2) 0.88443(14) 0.78038(17) 0.0170(4) Uani 1 1 d .
C24 C 0.2050(2) 0.88150(14) 0.89357(18) 0.0183(4) Uani 1 1 d .
H24A H 0.1735 0.9231 0.9463 0.022 Uiso 1 1 calc R
H24B H 0.3095 0.9012 0.8833 0.022 Uiso 1 1 calc R
C25 C 0.2253(2) 0.78936(14) 0.94716(17) 0.0161(4) Uani 1 1 d .
H25 H 0.2327 0.7463 0.8868 0.019 Uiso 1 1 calc R
C26 C 0.3825(3) 0.78469(15) 1.04137(19) 0.0210(5) Uani 1 1 d .
H26A H 0.3797 0.8276 1.1008 0.031 Uiso 1 1 calc GR
H26B H 0.4729 0.7980 1.0096 0.031 Uiso 1 1 calc GR
H26C H 0.3958 0.7254 1.0742 0.031 Uiso 1 1 calc GR
C27 C 0.0813(2) 0.76470(13) 0.98882(18) 0.0147(4) Uani 1 1 d .
C28 C 0.0304(2) 0.80538(13) 1.08036(17) 0.0153(4) Uani 1 1 d .
C29 C 0.0851(3) 0.87646(14) 1.15396(18) 0.0185(4) Uani 1 1 d .
H29 H 0.1769 0.9091 1.1490 0.022 Uiso 1 1 calc R
C30 C 0.0039(3) 0.89834(15) 1.23374(18) 0.0211(4) Uani 1 1 d .
H30 H 0.0401 0.9468 1.2831 0.025 Uiso 1 1 calc R
C31 C -0.1310(3) 0.85039(15) 1.24313(19) 0.0215(5) Uani 1 1 d .
H31 H -0.1836 0.8665 1.2993 0.026 Uiso 1 1 calc R
C32 C -0.1885(3) 0.78021(15) 1.17211(18) 0.0200(5) Uani 1 1 d .
H32 H -0.2794 0.7475 1.1787 0.024 Uiso 1 1 calc R
C33 C -0.1081(3) 0.75900(14) 1.09021(18) 0.0164(4) Uani 1 1 d .
C34 C -0.2750(3) 0.63350(15) 0.98824(19) 0.0207(5) Uani 1 1 d .
H34A H -0.3217 0.6341 1.0532 0.031 Uiso 1 1 calc GR
H34B H -0.2368 0.5741 0.9782 0.031 Uiso 1 1 calc GR
H34C H -0.3569 0.6510 0.9194 0.031 Uiso 1 1 calc GR
C35 C -0.0264(2) 0.69810(14) 0.94785(17) 0.0164(4) Uani 1 1 d .
C36 C -0.0338(3) 0.63420(16) 0.85460(19) 0.0234(5) Uani 1 1 d .
H36A H -0.0103 0.5750 0.8866 0.035 Uiso 1 1 calc GR
H36B H 0.0457 0.6503 0.8138 0.035 Uiso 1 1 calc GR
H36C H -0.1415 0.6351 0.8019 0.035 Uiso 1 1 calc GR

loop_
_atom_site_aniso_label
_atom_site_aniso_U_11
_atom_site_aniso_U_22
_atom_site_aniso_U_33
_atom_site_aniso_U_23
_atom_site_aniso_U_13
_atom_site_aniso_U_12
O1 0.0404(10) 0.0238(9) 0.0271(9) 0.0037(7) 0.0050(8) -0.0004(8)
N1 0.0286(10) 0.0318(11) 0.0209(9) -0.0008(8) 0.0069(8) -0.0055(9)
N2 0.0216(10) 0.0251(10) 0.0240(10) -0.0080(8) 0.0056(8) -0.0018(7)
N3 0.0174(9) 0.0168(9) 0.0170(8) -0.0001(7) 0.0028(7) 0.0006(7)
C1 0.0356(14) 0.0460(16) 0.0186(11) -0.0013(11) 0.0021(10) -0.0033(12)
C2 0.0265(13) 0.0437(16) 0.0245(12) -0.0106(11) 0.0032(10) -0.0022(12)
C3 0.0340(14) 0.0205(12) 0.0490(16) -0.0110(11) 0.0108(12) -0.0077(10)
C4 0.0205(11) 0.0261(12) 0.0251(11) -0.0078(10) 0.0081(9) -0.0001(9)
C5 0.0229(11) 0.0235(11) 0.0235(11) -0.0048(10) 0.0064(9) 0.0054(9)
C6 0.0202(11) 0.0348(13) 0.0231(11) -0.0068(10) 0.0059(9) -0.0006(10)
C7 0.0182(11) 0.0285(12) 0.0218(11) -0.0032(9) 0.0049(9) -0.0008(9)
C8 0.0202(12) 0.0390(15) 0.0306(13) -0.0093(11) 0.0070(10) -0.0048(10)
C9 0.0163(10) 0.0202(11) 0.0167(9) -0.0029(9) 0.0016(8) -0.0024(8)
C10 0.0169(11) 0.0174(10) 0.0174(10) -0.0036(8) 0.0010(8) -0.0028(8)
C11 0.0201(11) 0.0199(11) 0.0199(10) -0.0027(9) -0.0012(8) 0.0020(8)
C12 0.0263(12) 0.0214(12) 0.0195(10) 0.0030(9) 0.0003(9) -0.0016(9)
C13 0.0251(11) 0.0278(12) 0.0169(10) 0.0002(9) 0.0046(8) -0.0058(9)
C14 0.0191(11) 0.0228(11) 0.0182(10) -0.0030(9) 0.0033(8) -0.0008(9)
C15 0.0185(10) 0.0161(10) 0.0151(10) -0.0018(8) 0.0004(8) -0.0014(8)
C16 0.0203(11) 0.0177(11) 0.0251(11) 0.0019(9) 0.0029(9) 0.0023(9)
C17 0.0172(10) 0.0194(11) 0.0178(10) -0.0024(8) 0.0044(8) -0.0036(8)
C18 0.0246(12) 0.0291(13) 0.0236(11) 0.0039(10) 0.0075(9) -0.0030(10)
O2 0.0358(9) 0.0246(8) 0.0187(8) -0.0039(7) 0.0026(7) 0.0083(7)
N4 0.0185(9) 0.0165(9) 0.0206(9) -0.0005(7) 0.0021(7) -0.0011(7)
N5 0.0208(9) 0.0200(10) 0.0152(9) 0.0013(7) 0.0023(7) 0.0020(7)
N6 0.0158(8) 0.0158(9) 0.0181(9) 0.0013(7) 0.0032(7) -0.0027(7)
C19 0.0202(11) 0.0156(11) 0.0297(12) -0.0027(9) 0.0034(9) 0.0007(8)
C20 0.0194(10) 0.0186(11) 0.0234(11) 0.0051(9) 0.0015(8) 0.0025(9)
C21 0.0396(14) 0.0334(13) 0.0161(11) -0.0022(10) -0.0026(10) 0.0090(11)
C22 0.0165(10) 0.0177(10) 0.0158(10) 0.0027(8) 0.0047(8) -0.0014(8)
C23 0.0179(10) 0.0183(10) 0.0158(10) 0.0028(8) 0.0061(8) 0.0006(9)
C24 0.0176(10) 0.0173(10) 0.0191(10) 0.0040(8) 0.0033(8) -0.0018(8)
C25 0.0156(10) 0.0147(10) 0.0179(10) 0.0009(8) 0.0045(8) -0.0001(8)
C26 0.0184(10) 0.0204(11) 0.0234(11) 0.0035(9) 0.0041(9) 0.0016(8)
C27 0.0155(10) 0.0127(9) 0.0155(10) 0.0010(7) 0.0033(8) 0.0011(7)
C28 0.0144(10) 0.0155(10) 0.0156(9) 0.0030(8) 0.0031(8) 0.0020(8)
C29 0.0191(10) 0.0161(10) 0.0185(10) 0.0008(8) 0.0020(8) -0.0010(8)
C30 0.0260(11) 0.0188(11) 0.0166(10) -0.0014(8) 0.0025(9) 0.0037(9)
C31 0.0227(11) 0.0262(12) 0.0167(10) 0.0026(9) 0.0072(9) 0.0065(9)
C32 0.0170(10) 0.0239(11) 0.0195(10) 0.0055(9) 0.0053(9) 0.0035(9)
C33 0.0164(10) 0.0154(10) 0.0161(10) 0.0030(8) 0.0020(8) 0.0020(8)
C34 0.0165(10) 0.0193(11) 0.0256(11) 0.0007(9) 0.0046(9) -0.0041(8)
C35 0.0161(10) 0.0164(10) 0.0155(10) 0.0020(8) 0.0020(8) 0.0013(8)
C36 0.0234(11) 0.0221(12) 0.0252(11) -0.0066(9) 0.0076(9) -0.0027(9)

loop_
_atom_type_symbol
_atom_type_description
_atom_type_scat_dispersion_real
_atom_type_scat_dispersion_imag
_atom_type_scat_source
C C 0.0181 0.0091 'International Tables Vol C Tables 4.2.6.8 and 6.1.1.4'
H H 0.0000 0.0000 'International Tables Vol C Tables 4.2.6.8 and 6.1.1.4'
N N 0.0311 0.0180 'International Tables Vol C Tables 4.2.6.8 and 6.1.1.4'
O O 0.0492 0.0322 'International Tables Vol C Tables 4.2.6.8 and 6.1.1.4'

loop_
_geom_angle_atom_site_label_1
_geom_angle_atom_site_label_2
_geom_angle_atom_site_label_3
_geom_angle
C4 N1 C1 104.5(2)
C2 N2 C3 125.5(2)
C2 N2 C4 107.2(2)
C4 N2 C3 127.2(2)
C15 N3 C16 125.01(18)
C15 N3 C17 108.66(18)
C17 N3 C16 125.56(18)
C2 C1 N1 111.7(2)
C1 C2 N2 106.0(2)
N1 C4 N2 110.7(2)
N1 C4 C5 122.7(2)
N2 C4 C5 126.6(2)
O1 C5 C4 121.4(2)
O1 C5 C6 123.0(2)
C4 C5 C6 115.5(2)
C5 C6 C7 114.5(2)
C8 C7 C6 110.0(2)
C9 C7 C6 111.88(19)
C9 C7 C8 113.2(2)
C10 C9 C7 123.7(2)
C17 C9 C7 129.5(2)
C17 C9 C10 106.79(19)
C11 C10 C9 133.9(2)
C11 C10 C15 119.0(2)
C15 C10 C9 107.05(19)
C12 C11 C10 118.9(2)
C11 C12 C13 121.1(2)
C14 C13 C12 121.5(2)
C13 C14 C15 117.5(2)
N3 C15 C10 107.99(19)
N3 C15 C14 129.9(2)
C14 C15 C10 122.0(2)
N3 C17 C18 118.8(2)
C9 C17 N3 109.51(19)
C9 C17 C18 131.7(2)
C22 N4 C19 105.72(19)
C20 N5 C21 124.53(19)
C20 N5 C22 106.37(18)
C22 N5 C21 129.1(2)
C33 N6 C34 125.93(18)
C33 N6 C35 108.75(17)
C35 N6 C34 125.32(18)
N4 C19 C20 110.3(2)
N5 C20 C19 106.39(19)
N4 C22 N5 111.24(19)
N4 C22 C23 124.0(2)
N5 C22 C23 124.8(2)
O2 C23 C22 121.2(2)
O2 C23 C24 122.3(2)
C22 C23 C24 116.42(19)
C23 C24 C25 112.93(18)
C26 C25 C24 109.89(17)
C27 C25 C24 111.02(17)
C27 C25 C26 112.40(18)
C28 C27 C25 126.94(19)
C35 C27 C25 126.70(19)
C35 C27 C28 106.35(18)
C29 C28 C27 134.8(2)
C29 C28 C33 118.41(19)
C33 C28 C27 106.77(18)
C30 C29 C28 119.2(2)
C29 C30 C31 121.3(2)
C32 C31 C30 121.2(2)
C31 C32 C33 117.6(2)
N6 C33 C28 108.15(18)
N6 C33 C32 129.5(2)
C32 C33 C28 122.3(2)
N6 C35 C36 119.69(19)
C27 C35 N6 109.97(18)
C27 C35 C36 130.3(2)

loop_
_geom_bond_atom_site_label_1
_geom_bond_atom_site_label_2
_geom_bond_distance
O1 C5 1.218(3)
N1 C1 1.355(3)
N1 C4 1.336(3)
N2 C2 1.354(4)
N2 C3 1.480(3)
N2 C4 1.362(3)
N3 C15 1.375(3)
N3 C16 1.453(3)
N3 C17 1.388(3)
C1 C2 1.344(4)
C4 C5 1.464(3)
C5 C6 1.501(4)
C6 C7 1.531(3)
C7 C8 1.520(3)
C7 C9 1.516(3)
C9 C10 1.431(3)
C9 C17 1.379(3)
C10 C11 1.402(3)
C10 C15 1.415(3)
C11 C12 1.382(3)
C12 C13 1.403(4)
C13 C14 1.378(3)
C14 C15 1.397(3)
C17 C18 1.493(3)
O2 C23 1.221(3)
N4 C19 1.355(3)
N4 C22 1.326(3)
N5 C20 1.364(3)
N5 C21 1.456(3)
N5 C22 1.371(3)
N6 C33 1.367(3)
N6 C34 1.453(3)
N6 C35 1.389(3)
C19 C20 1.372(4)
C22 C23 1.468(3)
C23 C24 1.507(3)
C24 C25 1.536(3)
C25 C26 1.529(3)
C25 C27 1.510(3)
C27 C28 1.443(3)
C27 C35 1.375(3)
C28 C29 1.404(3)
C28 C33 1.420(3)
C29 C30 1.383(3)
C30 C31 1.404(3)
C31 C32 1.381(3)
C32 C33 1.397(3)
C35 C36 1.485(3)
